data_4335780
loop_
_publ_author_name
'Thomas Zell'
'Robert Langer'
'Mark A. Iron'
'Leonid Konstantinovski'
'Linda J. W. Shimon'
'Yael Diskin-Posner'
'Gregory Leitus'
'Ekambaram Balaraman'
'Yehoshoa Ben-David'
'David Milstein'

_publ_section_title
;
 Synthesis, Structures, and Dearomatization by Deprotonation of Iron
 Complexes Featuring Bipyridine-based PNN Pincer Ligands
;
_journal_name_full 'Inorganic Chemistry'
_journal_page_first 9636
_journal_page_last 9649
_journal_paper_doi 10.1021/ic401432m
_journal_volume 52
_journal_year 2013
_chemical_formula_moiety 'C19 H27 Cl2 Fe N2 P'
_chemical_formula_sum 'C19 H27 Cl2 Fe N2 P'
_chemical_formula_weight 441.15
_chemical_name_systematic
; 
 ? 
;
_space_group_IT_number 14
_symmetry_cell_setting monoclinic
_symmetry_space_group_name_Hall '-P 2ybc'
_symmetry_space_group_name_H-M 'P 1 21/c 1'
_atom_sites_solution_hydrogens geom
_atom_sites_solution_primary direct
_atom_sites_solution_secondary difmap
_audit_creation_method SHELXL-97
_cell_angle_alpha 90.00
_cell_angle_beta 93.843(4)
_cell_angle_gamma 90.00
_cell_formula_units_Z 4
_cell_length_a 8.1888(6)
_cell_length_b 14.6190(11)
_cell_length_c 17.4370(13)
_cell_measurement_reflns_used 5261
_cell_measurement_temperature 100(2)
_cell_measurement_theta_max 27.48
_cell_measurement_theta_min 2.75
_cell_volume 2082.7(3)
_computing_cell_refinement 'Bruker Apex2'
_computing_data_collection 'Bruker Apex2'
_computing_data_reduction 'Bruker Apex2'
_computing_structure_refinement 'SHELXL-97 (Sheldrick, 1997)'
_computing_structure_solution 'SHELXS-97 (Sheldrick, 1990)'
_diffrn_ambient_temperature 100(2)
_diffrn_measured_fraction_theta_full 0.974
_diffrn_measured_fraction_theta_max 0.974
_diffrn_measurement_device_type 'Bruker KappaApexII CCD'
_diffrn_measurement_method 'phi and omega scans'
_diffrn_radiation_monochromator graphite
_diffrn_radiation_source 'fine-focus sealed tube'
_diffrn_radiation_type MoK\a
_diffrn_radiation_wavelength 0.71073
_diffrn_reflns_av_R_equivalents 0.0464
_diffrn_reflns_av_sigmaI/netI 0.0526
_diffrn_reflns_limit_h_max 10
_diffrn_reflns_limit_h_min -10
_diffrn_reflns_limit_k_max 19
_diffrn_reflns_limit_k_min -18
_diffrn_reflns_limit_l_max 20
_diffrn_reflns_limit_l_min -22
_diffrn_reflns_number 17194
_diffrn_reflns_theta_full 27.73
_diffrn_reflns_theta_max 27.73
_diffrn_reflns_theta_min 1.82
_exptl_absorpt_coefficient_mu 1.062
_exptl_absorpt_correction_T_max 0.8156
_exptl_absorpt_correction_T_min 0.7552
_exptl_absorpt_correction_type multi-scan
_exptl_absorpt_process_details SADABS
_exptl_crystal_colour red
_exptl_crystal_density_diffrn 1.407
_exptl_crystal_description prism
_exptl_crystal_F_000 920
_exptl_crystal_size_max 0.28
_exptl_crystal_size_mid 0.20
_exptl_crystal_size_min 0.20
_refine_diff_density_max 0.507
_refine_diff_density_min -0.378
_refine_diff_density_rms 0.076
_refine_ls_extinction_method none
_refine_ls_goodness_of_fit_ref 1.023
_refine_ls_hydrogen_treatment constr
_refine_ls_matrix_type full
_refine_ls_number_parameters 232
_refine_ls_number_reflns 4764
_refine_ls_number_restraints 0
_refine_ls_restrained_S_all 1.023
_refine_ls_R_factor_all 0.0584
_refine_ls_R_factor_gt 0.0385
_refine_ls_shift/su_max 0.001
_refine_ls_shift/su_mean 0.000
_refine_ls_structure_factor_coef Fsqd
_refine_ls_weighting_details 'calc w=1/[\s^2^(Fo^2^)+(0.0403P)^2^+0.4353P] where P=(Fo^2^+2Fc^2^)/3'
_refine_ls_weighting_scheme calc
_refine_ls_wR_factor_gt 0.0836
_refine_ls_wR_factor_ref 0.0912
_reflns_number_gt 3591
_reflns_number_total 4764
_reflns_threshold_expression >2sigma(I)
_cod_data_source_file ic401432m_si_001_1.cif
_cod_data_source_block complex1
_cod_database_code 4335780

loop_
_symmetry_equiv_pos_as_xyz
'x, y, z'
'-x, y+1/2, -z+1/2'
'-x, -y, -z'
'x, -y-1/2, z-1/2'

loop_
_atom_site_label
_atom_site_type_symbol
_atom_site_fract_x
_atom_site_fract_y
_atom_site_fract_z
_atom_site_U_iso_or_equiv
_atom_site_adp_type
_atom_site_occupancy
_atom_site_symmetry_multiplicity
_atom_site_calc_flag
_atom_site_refinement_flags
Fe1 Fe 0.21138(4) 0.13401(2) 0.180037(19) 0.01944(10) Uani 1 1 d .
Cl1 Cl 0.24169(7) 0.28156(4) 0.22594(4) 0.02830(15) Uani 1 1 d .
Cl2 Cl -0.06242(6) 0.09128(4) 0.19316(3) 0.02688(15) Uani 1 1 d .
P1 P 0.37355(7) 0.03619(4) 0.28007(3) 0.01874(14) Uani 1 1 d .
N1 N 0.1468(2) 0.17344(14) 0.06146(11) 0.0237(4) Uani 1 1 d .
N2 N 0.3258(2) 0.03260(13) 0.10721(11) 0.0189(4) Uani 1 1 d .
C1 C 0.0706(3) 0.25160(17) 0.04141(15) 0.0299(6) Uani 1 1 d .
H1 H 0.0538 0.2954 0.0803 0.036 Uiso 1 1 calc R
C2 C 0.0152(3) 0.27159(18) -0.03323(15) 0.0291(6) Uani 1 1 d .
H2 H -0.0376 0.3281 -0.0453 0.035 Uiso 1 1 calc R
C3 C 0.0381(3) 0.20759(17) -0.09018(14) 0.0270(6) Uani 1 1 d .
H3 H 0.0018 0.2196 -0.1421 0.032 Uiso 1 1 calc R
C4 C 0.1150(3) 0.12557(17) -0.06989(14) 0.0241(5) Uani 1 1 d .
H4 H 0.1310 0.0802 -0.1077 0.029 Uiso 1 1 calc R
C5 C 0.1682(3) 0.11091(16) 0.00631(13) 0.0206(5) Uani 1 1 d .
C6 C 0.2595(3) 0.02747(16) 0.03362(13) 0.0198(5) Uani 1 1 d .
C7 C 0.2810(3) -0.04800(16) -0.01204(14) 0.0233(5) Uani 1 1 d .
H7 H 0.2304 -0.0511 -0.0626 0.028 Uiso 1 1 calc R
C8 C 0.3782(3) -0.11954(16) 0.01745(14) 0.0249(5) Uani 1 1 d .
H8 H 0.3939 -0.1725 -0.0127 0.030 Uiso 1 1 calc R
C9 C 0.4518(3) -0.11303(16) 0.09085(13) 0.0219(5) Uani 1 1 d .
H9 H 0.5210 -0.1606 0.1111 0.026 Uiso 1 1 calc R
C10 C 0.4232(3) -0.03581(16) 0.13485(13) 0.0191(5) Uani 1 1 d .
C11 C 0.5044(3) -0.02443(16) 0.21425(13) 0.0209(5) Uani 1 1 d .
H11A H 0.6076 0.0101 0.2108 0.025 Uiso 1 1 calc R
H11B H 0.5325 -0.0855 0.2358 0.025 Uiso 1 1 calc R
C12 C 0.5288(3) 0.09013(16) 0.35017(13) 0.0223(5) Uani 1 1 d .
C13 C 0.6664(3) 0.02552(17) 0.38065(15) 0.0302(6) Uani 1 1 d .
H13A H 0.7449 0.0595 0.4146 0.045 Uiso 1 1 calc R
H13B H 0.7224 0.0005 0.3374 0.045 Uiso 1 1 calc R
H13C H 0.6195 -0.0246 0.4094 0.045 Uiso 1 1 calc R
C14 C 0.6068(3) 0.16951(16) 0.30744(14) 0.0244(5) Uani 1 1 d .
H14A H 0.6861 0.2013 0.3426 0.037 Uiso 1 1 calc R
H14B H 0.5212 0.2125 0.2888 0.037 Uiso 1 1 calc R
H14C H 0.6625 0.1453 0.2638 0.037 Uiso 1 1 calc R
C15 C 0.4392(3) 0.13084(18) 0.41703(14) 0.0285(6) Uani 1 1 d .
H15A H 0.4010 0.0812 0.4491 0.043 Uiso 1 1 calc R
H15B H 0.3453 0.1669 0.3965 0.043 Uiso 1 1 calc R
H15C H 0.5143 0.1704 0.4481 0.043 Uiso 1 1 calc R
C16 C 0.2548(3) -0.05731(17) 0.32503(13) 0.0218(5) Uani 1 1 d .
C17 C 0.1181(3) -0.01332(17) 0.36922(14) 0.0264(6) Uani 1 1 d .
H17A H 0.0430 -0.0610 0.3849 0.040 Uiso 1 1 calc R
H17B H 0.0576 0.0309 0.3359 0.040 Uiso 1 1 calc R
H17C H 0.1665 0.0181 0.4149 0.040 Uiso 1 1 calc R
C18 C 0.1752(3) -0.11308(16) 0.25760(14) 0.0249(5) Uani 1 1 d .
H18A H 0.0984 -0.1574 0.2772 0.037 Uiso 1 1 calc R
H18B H 0.2602 -0.1456 0.2315 0.037 Uiso 1 1 calc R
H18C H 0.1161 -0.0717 0.2212 0.037 Uiso 1 1 calc R
C19 C 0.3557(3) -0.12317(18) 0.37838(15) 0.0298(6) Uani 1 1 d .
H19A H 0.3954 -0.0906 0.4251 0.045 Uiso 1 1 calc R
H19B H 0.4492 -0.1461 0.3518 0.045 Uiso 1 1 calc R
H19C H 0.2868 -0.1746 0.3921 0.045 Uiso 1 1 calc R

loop_
_atom_site_aniso_label
_atom_site_aniso_U_11
_atom_site_aniso_U_22
_atom_site_aniso_U_33
_atom_site_aniso_U_23
_atom_site_aniso_U_13
_atom_site_aniso_U_12
Fe1 0.01809(16) 0.02040(19) 0.02011(19) -0.00170(14) 0.00344(13) 0.00116(13)
Cl1 0.0245(3) 0.0220(3) 0.0380(4) -0.0060(3) -0.0012(3) 0.0011(2)
Cl2 0.0178(3) 0.0343(4) 0.0286(3) 0.0000(3) 0.0018(2) -0.0015(2)
P1 0.0163(3) 0.0203(3) 0.0198(3) 0.0001(3) 0.0024(2) -0.0012(2)
N1 0.0253(10) 0.0223(11) 0.0238(11) 0.0015(9) 0.0047(9) 0.0035(9)
N2 0.0170(9) 0.0197(10) 0.0204(10) 0.0022(8) 0.0032(8) -0.0008(8)
C1 0.0336(13) 0.0259(14) 0.0307(15) -0.0015(11) 0.0068(12) 0.0067(11)
C2 0.0269(12) 0.0265(14) 0.0338(15) 0.0081(12) 0.0019(11) 0.0071(11)
C3 0.0227(11) 0.0335(15) 0.0242(14) 0.0050(11) -0.0019(10) -0.0008(11)
C4 0.0217(11) 0.0287(14) 0.0219(13) -0.0016(11) 0.0024(10) 0.0004(10)
C5 0.0171(10) 0.0235(13) 0.0216(13) 0.0009(10) 0.0037(10) -0.0003(9)
C6 0.0168(10) 0.0225(12) 0.0207(12) 0.0021(10) 0.0048(9) -0.0008(9)
C7 0.0235(11) 0.0266(13) 0.0201(13) -0.0013(10) 0.0037(10) -0.0037(10)
C8 0.0288(12) 0.0187(12) 0.0280(14) -0.0038(11) 0.0091(11) -0.0013(10)
C9 0.0214(11) 0.0204(12) 0.0245(13) 0.0006(10) 0.0068(10) 0.0013(9)
C10 0.0164(10) 0.0199(12) 0.0215(12) 0.0009(10) 0.0048(9) -0.0020(9)
C11 0.0193(10) 0.0219(13) 0.0214(13) 0.0013(10) 0.0016(10) 0.0018(9)
C12 0.0189(10) 0.0248(13) 0.0231(13) 0.0013(10) 0.0015(10) -0.0017(10)
C13 0.0224(12) 0.0322(15) 0.0348(15) 0.0015(12) -0.0067(11) -0.0033(11)
C14 0.0208(11) 0.0248(13) 0.0277(14) -0.0024(11) 0.0019(11) -0.0033(10)
C15 0.0315(13) 0.0324(15) 0.0215(13) -0.0025(11) 0.0002(11) -0.0036(11)
C16 0.0208(11) 0.0235(13) 0.0213(13) 0.0028(10) 0.0020(10) -0.0027(9)
C17 0.0234(11) 0.0319(14) 0.0248(14) 0.0024(11) 0.0071(10) -0.0044(11)
C18 0.0242(11) 0.0212(13) 0.0294(14) -0.0004(11) 0.0027(11) -0.0037(10)
C19 0.0269(12) 0.0307(15) 0.0317(15) 0.0109(12) 0.0003(11) -0.0024(11)

loop_
_atom_type_symbol
_atom_type_description
_atom_type_scat_dispersion_real
_atom_type_scat_dispersion_imag
_atom_type_scat_source
C C 0.0033 0.0016 'International Tables Vol C Tables 4.2.6.8 and 6.1.1.4'
H H 0.0000 0.0000 'International Tables Vol C Tables 4.2.6.8 and 6.1.1.4'
N N 0.0061 0.0033 'International Tables Vol C Tables 4.2.6.8 and 6.1.1.4'
P P 0.1023 0.0942 'International Tables Vol C Tables 4.2.6.8 and 6.1.1.4'
Cl Cl 0.1484 0.1585 'International Tables Vol C Tables 4.2.6.8 and 6.1.1.4'
Fe Fe 0.3463 0.8444 'International Tables Vol C Tables 4.2.6.8 and 6.1.1.4'

loop_
_geom_angle_atom_site_label_1
_geom_angle_atom_site_label_2
_geom_angle_atom_site_label_3
_geom_angle
N1 Fe1 N2 73.52(7)
N1 Fe1 Cl1 95.48(6)
N2 Fe1 Cl1 142.11(5)
N1 Fe1 Cl2 89.44(5)
N2 Fe1 Cl2 108.81(5)
Cl1 Fe1 Cl2 107.18(2)
N1 Fe1 P1 151.37(5)
N2 Fe1 P1 78.18(5)
Cl1 Fe1 P1 104.31(2)
Cl2 Fe1 P1 103.87(2)
C11 P1 C12 102.13(10)
C11 P1 C16 104.36(11)
C12 P1 C16 112.38(10)
C11 P1 Fe1 98.09(7)
C12 P1 Fe1 120.48(8)
C16 P1 Fe1 115.58(7)
C1 N1 C5 118.3(2)
C1 N1 Fe1 123.64(17)
C5 N1 Fe1 117.61(15)
C10 N2 C6 119.0(2)
C10 N2 Fe1 123.91(16)
C6 N2 Fe1 114.99(14)
N1 C1 C2 123.1(2)
N1 C1 H1 118.5
C2 C1 H1 118.5
C1 C2 C3 118.7(2)
C1 C2 H2 120.6
C3 C2 H2 120.6
C2 C3 C4 118.7(2)
C2 C3 H3 120.6
C4 C3 H3 120.6
C5 C4 C3 119.0(2)
C5 C4 H4 120.5
C3 C4 H4 120.5
N1 C5 C4 122.1(2)
N1 C5 C6 114.4(2)
C4 C5 C6 123.4(2)
N2 C6 C7 122.0(2)
N2 C6 C5 114.5(2)
C7 C6 C5 123.4(2)
C6 C7 C8 118.7(2)
C6 C7 H7 120.7
C8 C7 H7 120.7
C9 C8 C7 119.6(2)
C9 C8 H8 120.2
C7 C8 H8 120.2
C8 C9 C10 119.2(2)
C8 C9 H9 120.4
C10 C9 H9 120.4
N2 C10 C9 121.4(2)
N2 C10 C11 117.5(2)
C9 C10 C11 121.1(2)
C10 C11 P1 112.69(15)
C10 C11 H11A 109.1
P1 C11 H11A 109.1
C10 C11 H11B 109.1
P1 C11 H11B 109.1
H11A C11 H11B 107.8
C13 C12 C15 110.6(2)
C13 C12 C14 108.21(19)
C15 C12 C14 108.0(2)
C13 C12 P1 114.56(17)
C15 C12 P1 108.62(15)
C14 C12 P1 106.61(15)
C12 C13 H13A 109.5
C12 C13 H13B 109.5
H13A C13 H13B 109.5
C12 C13 H13C 109.5
H13A C13 H13C 109.5
H13B C13 H13C 109.5
C12 C14 H14A 109.5
C12 C14 H14B 109.5
H14A C14 H14B 109.5
C12 C14 H14C 109.5
H14A C14 H14C 109.5
H14B C14 H14C 109.5
C12 C15 H15A 109.5
C12 C15 H15B 109.5
H15A C15 H15B 109.5
C12 C15 H15C 109.5
H15A C15 H15C 109.5
H15B C15 H15C 109.5
C18 C16 C19 108.2(2)
C18 C16 C17 108.53(18)
C19 C16 C17 109.7(2)
C18 C16 P1 105.74(16)
C19 C16 P1 115.79(15)
C17 C16 P1 108.58(16)
C16 C17 H17A 109.5
C16 C17 H17B 109.5
H17A C17 H17B 109.5
C16 C17 H17C 109.5
H17A C17 H17C 109.5
H17B C17 H17C 109.5
C16 C18 H18A 109.5
C16 C18 H18B 109.5
H18A C18 H18B 109.5
C16 C18 H18C 109.5
H18A C18 H18C 109.5
H18B C18 H18C 109.5
C16 C19 H19A 109.5
C16 C19 H19B 109.5
H19A C19 H19B 109.5
C16 C19 H19C 109.5
H19A C19 H19C 109.5
H19B C19 H19C 109.5

loop_
_geom_bond_atom_site_label_1
_geom_bond_atom_site_label_2
_geom_bond_distance
Fe1 N1 2.177(2)
Fe1 N2 2.2019(19)
Fe1 Cl1 2.3082(7)
Fe1 Cl2 2.3534(6)
Fe1 P1 2.5574(7)
P1 C11 1.848(2)
P1 C12 1.877(2)
P1 C16 1.879(2)
N1 C1 1.337(3)
N1 C5 1.347(3)
N2 C10 1.348(3)
N2 C6 1.361(3)
C1 C2 1.380(3)
C1 H1 0.9500
C2 C3 1.386(4)
C2 H2 0.9500
C3 C4 1.389(3)
C3 H3 0.9500
C4 C5 1.387(3)
C4 H4 0.9500
C5 C6 1.492(3)
C6 C7 1.379(3)
C7 C8 1.392(3)
C7 H7 0.9500
C8 C9 1.381(3)
C8 H8 0.9500
C9 C10 1.393(3)
C9 H9 0.9500
C10 C11 1.504(3)
C11 H11A 0.9900
C11 H11B 0.9900
C12 C13 1.537(3)
C12 C15 1.538(3)
C12 C14 1.540(3)
C13 H13A 0.9800
C13 H13B 0.9800
C13 H13C 0.9800
C14 H14A 0.9800
C14 H14B 0.9800
C14 H14C 0.9800
C15 H15A 0.9800
C15 H15B 0.9800
C15 H15C 0.9800
C16 C18 1.539(3)
C16 C19 1.540(3)
C16 C17 1.542(3)
C17 H17A 0.9800
C17 H17B 0.9800
C17 H17C 0.9800
C18 H18A 0.9800
C18 H18B 0.9800
C18 H18C 0.9800
C19 H19A 0.9800
C19 H19B 0.9800
C19 H19C 0.9800

loop_
_geom_torsion_atom_site_label_1
_geom_torsion_atom_site_label_2
_geom_torsion_atom_site_label_3
_geom_torsion_atom_site_label_4
_geom_torsion
N1 Fe1 P1 C11 5.45(14)
N2 Fe1 P1 C11 14.29(9)
Cl1 Fe1 P1 C11 -126.85(8)
Cl2 Fe1 P1 C11 121.01(8)
N1 Fe1 P1 C12 114.72(14)
N2 Fe1 P1 C12 123.56(10)
Cl1 Fe1 P1 C12 -17.58(9)
Cl2 Fe1 P1 C12 -129.73(9)
N1 Fe1 P1 C16 -104.78(14)
N2 Fe1 P1 C16 -95.94(10)
Cl1 Fe1 P1 C16 122.92(9)
Cl2 Fe1 P1 C16 10.78(9)
N2 Fe1 N1 C1 -172.2(2)
Cl1 Fe1 N1 C1 -29.22(19)
Cl2 Fe1 N1 C1 77.98(19)
P1 Fe1 N1 C1 -163.17(14)
N2 Fe1 N1 C5 15.66(15)
Cl1 Fe1 N1 C5 158.64(16)
Cl2 Fe1 N1 C5 -94.16(16)
P1 Fe1 N1 C5 24.7(2)
N1 Fe1 N2 C10 176.64(18)
Cl1 Fe1 N2 C10 99.23(17)
Cl2 Fe1 N2 C10 -99.77(16)
P1 Fe1 N2 C10 1.04(16)
N1 Fe1 N2 C6 -20.00(15)
Cl1 Fe1 N2 C6 -97.41(15)
Cl2 Fe1 N2 C6 63.60(15)
P1 Fe1 N2 C6 164.41(15)
C5 N1 C1 C2 -1.0(4)
Fe1 N1 C1 C2 -173.09(18)
N1 C1 C2 C3 0.6(4)
C1 C2 C3 C4 0.4(4)
C2 C3 C4 C5 -0.8(3)
C1 N1 C5 C4 0.5(3)
Fe1 N1 C5 C4 173.06(16)
C1 N1 C5 C6 177.9(2)
Fe1 N1 C5 C6 -9.5(2)
C3 C4 C5 N1 0.4(3)
C3 C4 C5 C6 -176.8(2)
C10 N2 C6 C7 3.9(3)
Fe1 N2 C6 C7 -160.30(17)
C10 N2 C6 C5 -173.96(18)
Fe1 N2 C6 C5 21.8(2)
N1 C5 C6 N2 -8.4(3)
C4 C5 C6 N2 169.0(2)
N1 C5 C6 C7 173.8(2)
C4 C5 C6 C7 -8.8(3)
N2 C6 C7 C8 -2.3(3)
C5 C6 C7 C8 175.4(2)
C6 C7 C8 C9 -0.7(3)
C7 C8 C9 C10 1.8(3)
C6 N2 C10 C9 -2.7(3)
Fe1 N2 C10 C9 160.06(16)
C6 N2 C10 C11 175.48(18)
Fe1 N2 C10 C11 -21.8(3)
C8 C9 C10 N2 -0.2(3)
C8 C9 C10 C11 -178.3(2)
N2 C10 C11 P1 35.6(2)
C9 C10 C11 P1 -146.23(18)
C12 P1 C11 C10 -152.88(16)
C16 P1 C11 C10 89.92(17)
Fe1 P1 C11 C10 -29.19(17)
C11 P1 C12 C13 -46.8(2)
C16 P1 C12 C13 64.5(2)
Fe1 P1 C12 C13 -153.83(15)
C11 P1 C12 C15 -170.93(17)
C16 P1 C12 C15 -59.65(19)
Fe1 P1 C12 C15 82.00(17)
C11 P1 C12 C14 72.91(17)
C16 P1 C12 C14 -175.82(15)
Fe1 P1 C12 C14 -34.17(18)
C11 P1 C16 C18 -52.94(17)
C12 P1 C16 C18 -162.82(15)
Fe1 P1 C16 C18 53.54(17)
C11 P1 C16 C19 66.9(2)
C12 P1 C16 C19 -43.0(2)
Fe1 P1 C16 C19 173.36(15)
C11 P1 C16 C17 -169.24(15)
C12 P1 C16 C17 80.88(17)
Fe1 P1 C16 C17 -62.76(16)
